data_1571043
loop_
_publ_author_name
'Kn&#xfc;pfer, Christian'
'Klerner, Lukas'
'Mai, Jonathan'
'Langer, Jens'
'Harder, Sjoerd'

_publ_section_title
;
 s-Block metal complexes of superbulky
 (<sup><i>t</i></sup>Bu<sub>3</sub>Si)<sub>2</sub>N<sup>-</sup>: a new
 weakly coordinating anion?
;
_journal_issue 12
_journal_name_full 'Chemical science'
_journal_page_first 4386
_journal_page_last 4395
_journal_paper_doi 10.1039/d3sc06896j
_journal_volume 15
_journal_year 2024
_chemical_absolute_configuration unk
_chemical_formula_moiety 'C24 H54 Cs N Si2'
_chemical_formula_sum 'C24 H54 Cs N Si2'
_chemical_formula_weight 545.77
_space_group_crystal_system tetragonal
_space_group_IT_number 92
_space_group_name_Hall 'P 4abw 2nw'
_space_group_name_H-M_alt 'P 41 21 2'
_atom_sites_solution_hydrogens geom
_atom_sites_solution_primary dual
_audit_creation_date 2023-12-18
_audit_creation_method
;
Olex2 1.5
(compiled 2023.08.24 svn.re1ec1418 for OlexSys, GUI svn.r6817)
;
_audit_update_record
;
2023-12-22 deposited with the CCDC.	2024-02-20 downloaded from the CCDC.
;
_cell_angle_alpha 90
_cell_angle_beta 90
_cell_angle_gamma 90
_cell_formula_units_Z 4
_cell_length_a 11.47464(7)
_cell_length_b 11.47464(7)
_cell_length_c 21.21699(17)
_cell_measurement_reflns_used 8709
_cell_measurement_temperature 100.0(6)
_cell_measurement_theta_max 72.5610
_cell_measurement_theta_min 4.3440
_cell_volume 2793.59(3)
_computing_cell_refinement 'CrysAlisPro 1.171.40.84a (Rigaku OD, 2020)'
_computing_data_collection 'CrysAlisPro 1.171.40.84a (Rigaku OD, 2020)'
_computing_data_reduction 'CrysAlisPro 1.171.40.84a (Rigaku OD, 2020)'
_computing_molecular_graphics 'Olex2 1.5 (Dolomanov et al., 2009)'
_computing_publication_material 'Olex2 1.5 (Dolomanov et al., 2009)'
_computing_structure_refinement 'SHELXL 2018/3 (Sheldrick, 2015)'
_computing_structure_solution 'SHELXT  (Sheldrick, 2015)'
_diffrn_ambient_environment N~2~
_diffrn_ambient_temperature 100.0(6)
_diffrn_detector 'CCD plate'
_diffrn_detector_area_resol_mean 5.2903
_diffrn_detector_type AtlasS2
_diffrn_measured_fraction_theta_full 1.000
_diffrn_measured_fraction_theta_max 0.990
_diffrn_measurement_details
;
List of Runs (angles in degrees, time in seconds):

  # Type    Start    End  Width  t~exp~   \w     \q     \k     \f   Frames
#--------------------------------------------------------------------------
  1  \w    -74.00  34.00   1.00    2.00    --  -41.69  77.00  30.00  108
  2  \w     97.00 178.00   1.00    8.00    --  104.37 125.00 150.00   81
  3  \w    103.00 178.00   1.00    8.00    --  104.37  77.00-150.00   75
  4  \w     31.00 130.00   1.00    8.00    --  104.37 -45.00-150.00   99
  5  \w   -114.00 -14.00   1.00    2.00    --  -41.69 -57.00  30.00  100
  6  \w   -116.00 -17.00   1.00    2.00    --  -41.69 -38.00 -90.00   99
  7  \w    103.00 178.00   1.00    8.00    --  104.37  77.00 -60.00   75
  8  \w     79.00 104.00   1.00    8.00    --  104.37  45.00  30.00   25
;
_diffrn_measurement_device 'four-circle diffractometer'
_diffrn_measurement_device_type 'SuperNova, Dual, Cu at home/near, AtlasS2'
_diffrn_measurement_method '\w scans'
_diffrn_orient_matrix_type 'CrysAlisPro convention (1999,Acta A55,543-557)'
_diffrn_orient_matrix_UB_11 -0.0051424000
_diffrn_orient_matrix_UB_12 0.0733327000
_diffrn_orient_matrix_UB_13 -0.0608462000
_diffrn_orient_matrix_UB_21 0.0347552000
_diffrn_orient_matrix_UB_22 0.1092868000
_diffrn_orient_matrix_UB_23 0.0376701000
_diffrn_orient_matrix_UB_31 0.1294636000
_diffrn_orient_matrix_UB_32 -0.0265391000
_diffrn_orient_matrix_UB_33 -0.0126327000
_diffrn_radiation_monochromator mirror
_diffrn_radiation_probe x-ray
_diffrn_radiation_type 'Cu K\a'
_diffrn_radiation_wavelength 1.54184
_diffrn_reflns_av_R_equivalents 0.0237
_diffrn_reflns_av_unetI/netI 0.0173
_diffrn_reflns_Laue_measured_fraction_full 1.000
_diffrn_reflns_Laue_measured_fraction_max 0.990
_diffrn_reflns_limit_h_max 13
_diffrn_reflns_limit_h_min -9
_diffrn_reflns_limit_k_max 14
_diffrn_reflns_limit_k_min -14
_diffrn_reflns_limit_l_max 26
_diffrn_reflns_limit_l_min -25
_diffrn_reflns_number 11155
_diffrn_reflns_point_group_measured_fraction_full 0.998
_diffrn_reflns_point_group_measured_fraction_max 0.979
_diffrn_reflns_theta_full 67.684
_diffrn_reflns_theta_max 72.596
_diffrn_reflns_theta_min 4.381
_diffrn_source 'micro-focus sealed X-ray tube'
_diffrn_source_type 'SuperNova (Cu) X-ray Source'
_exptl_absorpt_coefficient_mu 11.212
_exptl_absorpt_correction_T_max 0.621
_exptl_absorpt_correction_T_min 0.239
_exptl_absorpt_correction_type gaussian
_exptl_absorpt_process_details
;
CrysAlisPro 1.171.40.84a (Rigaku Oxford Diffraction, 2020)
Numerical absorption correction based on gaussian integration over
a multifaceted crystal model
Empirical absorption correction using spherical harmonics,
implemented in SCALE3 ABSPACK scaling algorithm.
;
_exptl_crystal_colour 'clear colourless'
_exptl_crystal_colour_lustre clear
_exptl_crystal_colour_primary colourless
_exptl_crystal_density_diffrn 1.298
_exptl_crystal_description block
_exptl_crystal_F_000 1152
_exptl_crystal_size_max 0.216
_exptl_crystal_size_mid 0.078
_exptl_crystal_size_min 0.075
_refine_diff_density_max 0.261
_refine_diff_density_min -0.388
_refine_diff_density_rms 0.041
_refine_ls_abs_structure_details
;
 Flack x determined using 1035 quotients [(I+)-(I-)]/[(I+)+(I-)]
 (Parsons, Flack and Wagner, Acta Cryst. B69 (2013) 249-259).
;
_refine_ls_abs_structure_Flack -0.0101(19)
_refine_ls_extinction_coef 0.00017(4)
_refine_ls_extinction_expression Fc^*^=kFc[1+0.001xFc^2^\l^3^/sin(2\q)]^-1/4^
_refine_ls_extinction_method 'SHELXL-2018/3 (Sheldrick 2018)'
_refine_ls_goodness_of_fit_ref 1.049
_refine_ls_hydrogen_treatment constr
_refine_ls_matrix_type full
_refine_ls_number_parameters 142
_refine_ls_number_reflns 2712
_refine_ls_number_restraints 0
_refine_ls_restrained_S_all 1.049
_refine_ls_R_factor_all 0.0179
_refine_ls_R_factor_gt 0.0176
_refine_ls_shift/su_max 0.001
_refine_ls_shift/su_mean 0.000
_refine_ls_structure_factor_coef Fsqd
_refine_ls_weighting_details 'w=1/[\s^2^(Fo^2^)+(0.0232P)^2^+0.7485P] where P=(Fo^2^+2Fc^2^)/3'
_refine_ls_weighting_scheme calc
_refine_ls_wR_factor_gt 0.0449
_refine_ls_wR_factor_ref 0.0451
_reflns_Friedel_coverage 0.649
_reflns_Friedel_fraction_full 0.994
_reflns_Friedel_fraction_max 0.963
_reflns_number_gt 2680
_reflns_number_total 2712
_reflns_threshold_expression 'I > 2\s(I)'
_cod_data_source_file d3sc06896j2.cif
_cod_data_source_block hasj211115a
_cod_depositor_comments 'Adding full bibliography for 1571041--1571052.cif.'
_cod_original_cell_volume 2793.59(4)
_cod_database_code 1571043
_shelx_shelxl_version_number 2018/3
_chemical_oxdiff_formula C24H54CsNSi2
_shelx_space_group_comment
;
The symmetry employed for this shelxl refinement is uniquely defined
by the following loop, which should always be used as a source of
symmetry information in preference to the above space-group names.
They are only intended as comments.
;
_olex2_refinement_description
;
1. Fixed Uiso
 At 1.5 times of:
  All C(H,H,H) groups
2. Others
 Fixed Sof: Cs1(0.5)
3.a Idealised Me refined as rotating group:
 C2(H2a,H2b,H2c), C3(H3a,H3b,H3c), C4(H4a,H4b,H4c), C6(H6a,H6b,H6c), C7(H7a,
 H7b,H7c), C8(H8a,H8b,H8c), C10(H10a,H10b,H10c), C11(H11a,H11b,H11c), C12(H12a,
 H12b,H12c)
;
_olex2_date_sample_data_collection 2021-11-15
_olex2_submission_special_instructions 'No special instructions were received'
_oxdiff_exptl_absorpt_empirical_details
;
Empirical correction (ABSPACK) includes:
- Absorption correction using spherical harmonics
- Frame scaling
- Detector area scaling
;
_oxdiff_exptl_absorpt_empirical_full_max 1.440
_oxdiff_exptl_absorpt_empirical_full_min 0.768

loop_
_space_group_symop_operation_xyz
'x, y, z'
'-x, -y, z+1/2'
'-y+1/2, x+1/2, z+1/4'
'y+1/2, -x+1/2, z+3/4'
'-x+1/2, y+1/2, -z+1/4'
'x+1/2, -y+1/2, -z+3/4'
'y, x, -z'
'-y, -x, -z+1/2'

loop_
_atom_site_label
_atom_site_type_symbol
_atom_site_fract_x
_atom_site_fract_y
_atom_site_fract_z
_atom_site_U_iso_or_equiv
_atom_site_adp_type
_atom_site_occupancy
_atom_site_site_symmetry_order
_atom_site_calc_flag
_atom_site_refinement_flags_posn
_atom_site_refinement_flags_adp
_atom_site_refinement_flags_occupancy
_atom_site_disorder_assembly
_atom_site_disorder_group
Si1 Si 0.62844(5) 0.56404(5) 0.77535(2) 0.01243(12) Uani 1 1 d . . . . .
N1 N 0.53433(14) 0.46567(14) 0.750000 0.0135(5) Uani 1 2 d S T P . .
C1 C 0.79036(19) 0.51647(19) 0.75633(11) 0.0181(4) Uani 1 1 d . . . . .
C2 C 0.7963(2) 0.4604(2) 0.69081(12) 0.0262(5) Uani 1 1 d . . . . .
H2A H 0.741010 0.395450 0.688611 0.039 Uiso 1 1 calc R U . . .
H2B H 0.875408 0.431344 0.683208 0.039 Uiso 1 1 calc R U . . .
H2C H 0.776397 0.518526 0.658739 0.039 Uiso 1 1 calc R U . . .
C3 C 0.8300(2) 0.4210(2) 0.80261(13) 0.0264(5) Uani 1 1 d . . . . .
H3A H 0.838211 0.454507 0.844869 0.040 Uiso 1 1 calc R U . . .
H3B H 0.905050 0.389331 0.788832 0.040 Uiso 1 1 calc R U . . .
H3C H 0.771795 0.358517 0.803589 0.040 Uiso 1 1 calc R U . . .
C4 C 0.8835(2) 0.6127(2) 0.75839(12) 0.0265(5) Uani 1 1 d . . . . .
H4A H 0.866630 0.671042 0.725915 0.040 Uiso 1 1 calc R U . . .
H4B H 0.960406 0.578470 0.750623 0.040 Uiso 1 1 calc R U . . .
H4C H 0.882815 0.649947 0.799958 0.040 Uiso 1 1 calc R U . . .
C5 C 0.6200(2) 0.5870(2) 0.86719(10) 0.0212(5) Uani 1 1 d . . . . .
C6 C 0.6094(2) 0.4680(2) 0.90047(10) 0.0248(5) Uani 1 1 d . . . . .
H6A H 0.542123 0.425677 0.883538 0.037 Uiso 1 1 calc R U . . .
H6B H 0.598818 0.480180 0.945830 0.037 Uiso 1 1 calc R U . . .
H6C H 0.680409 0.422571 0.893186 0.037 Uiso 1 1 calc R U . . .
C7 C 0.7233(2) 0.6518(2) 0.89760(12) 0.0306(6) Uani 1 1 d . . . . .
H7A H 0.794924 0.606775 0.891286 0.046 Uiso 1 1 calc R U . . .
H7B H 0.708906 0.661211 0.942845 0.046 Uiso 1 1 calc R U . . .
H7C H 0.731816 0.728701 0.878011 0.046 Uiso 1 1 calc R U . . .
C8 C 0.5089(2) 0.6540(3) 0.88490(12) 0.0326(6) Uani 1 1 d . . . . .
H8A H 0.514643 0.734358 0.869536 0.049 Uiso 1 1 calc R U . . .
H8B H 0.499848 0.654435 0.930830 0.049 Uiso 1 1 calc R U . . .
H8C H 0.441167 0.616036 0.865632 0.049 Uiso 1 1 calc R U . . .
C9 C 0.6026(2) 0.71669(19) 0.73535(11) 0.0222(5) Uani 1 1 d . . . . .
C10 C 0.6674(3) 0.8220(2) 0.76362(14) 0.0355(7) Uani 1 1 d . . . . .
H10A H 0.638488 0.836954 0.806310 0.053 Uiso 1 1 calc R U . . .
H10B H 0.653980 0.890802 0.737238 0.053 Uiso 1 1 calc R U . . .
H10C H 0.751125 0.805210 0.765278 0.053 Uiso 1 1 calc R U . . .
C11 C 0.4721(2) 0.7471(2) 0.73427(14) 0.0317(6) Uani 1 1 d . . . . .
H11A H 0.428399 0.682599 0.715359 0.048 Uiso 1 1 calc R U . . .
H11B H 0.460117 0.817952 0.709323 0.048 Uiso 1 1 calc R U . . .
H11C H 0.444712 0.760096 0.777446 0.048 Uiso 1 1 calc R U . . .
C12 C 0.6381(3) 0.7072(2) 0.66516(12) 0.0309(6) Uani 1 1 d . . . . .
H12A H 0.722927 0.698936 0.662054 0.046 Uiso 1 1 calc R U . . .
H12B H 0.613491 0.777655 0.642719 0.046 Uiso 1 1 calc R U . . .
H12C H 0.600443 0.638955 0.646277 0.046 Uiso 1 1 calc R U . . .
Cs1 Cs 0.61228(7) 0.63925(7) 0.50194(10) 0.0307(3) Uani 0.5 1 d . . P A -1

loop_
_atom_site_aniso_label
_atom_site_aniso_U_11
_atom_site_aniso_U_22
_atom_site_aniso_U_33
_atom_site_aniso_U_23
_atom_site_aniso_U_13
_atom_site_aniso_U_12
Si1 0.0137(3) 0.0108(2) 0.0128(2) -0.00091(19) 0.0022(2) 0.0004(2)
N1 0.0137(7) 0.0137(7) 0.0129(11) 0.0020(7) 0.0020(7) 0.0003(9)
C1 0.0140(10) 0.0160(10) 0.0242(11) -0.0031(9) 0.0051(9) -0.0028(8)
C2 0.0205(12) 0.0262(13) 0.0320(13) -0.0111(11) 0.0104(10) -0.0048(9)
C3 0.0150(11) 0.0233(12) 0.0408(14) 0.0044(11) 0.0016(10) 0.0025(9)
C4 0.0202(11) 0.0246(12) 0.0346(12) -0.0022(10) 0.0030(10) -0.0080(10)
C5 0.0222(11) 0.0252(11) 0.0160(10) -0.0044(8) 0.0019(9) -0.0025(9)
C6 0.0246(12) 0.0353(13) 0.0146(10) 0.0024(9) -0.0012(9) -0.0063(10)
C7 0.0339(14) 0.0367(15) 0.0213(11) -0.0086(10) -0.0007(10) -0.0106(11)
C8 0.0316(14) 0.0407(16) 0.0254(12) -0.0139(11) 0.0089(10) 0.0039(12)
C9 0.0284(12) 0.0119(10) 0.0264(12) 0.0005(8) 0.0000(10) 0.0006(9)
C10 0.0455(17) 0.0124(11) 0.0487(17) -0.0022(11) -0.0030(13) -0.0019(11)
C11 0.0353(14) 0.0191(12) 0.0407(15) 0.0025(10) -0.0040(12) 0.0107(11)
C12 0.0433(15) 0.0219(12) 0.0276(13) 0.0111(10) 0.0018(12) -0.0054(11)
Cs1 0.0386(5) 0.0334(4) 0.0201(2) 0.0066(4) -0.0077(5) -0.0182(4)

loop_
_atom_type_symbol
_atom_type_description
_atom_type_scat_dispersion_real
_atom_type_scat_dispersion_imag
_atom_type_scat_source
C C 0.0181 0.0091 'International Tables Vol C Tables 4.2.6.8 and 6.1.1.4'
H H 0.0000 0.0000 'International Tables Vol C Tables 4.2.6.8 and 6.1.1.4'
Cs Cs -0.7457 7.9052 'International Tables Vol C Tables 4.2.6.8 and 6.1.1.4'
N N 0.0311 0.0180 'International Tables Vol C Tables 4.2.6.8 and 6.1.1.4'
Si Si 0.2541 0.3302 'International Tables Vol C Tables 4.2.6.8 and 6.1.1.4'

loop_
_exptl_crystal_face_index_h
_exptl_crystal_face_index_k
_exptl_crystal_face_index_l
_exptl_crystal_face_perp_dist
0 0 -1 0.1141
-2 1 0 0.0268
2 -1 0 0.0483
-1 -1 2 0.1001
1 1 -2 0.0776
-1 -2 0 0.0643
1 2 0 0.0134
0 1 1 0.0420
1 1 14 0.0939
1 -3 13 0.0976
-3 3 -12 0.0925
1 -2 0 0.0552
-1 2 0 0.0210
-7 1 2 0.0425
-4 -6 -2 0.0519
-7 1 -1 0.0362
-5 -2 -10 0.0874

loop_
_geom_angle_atom_site_label_1
_geom_angle_atom_site_label_2
_geom_angle_atom_site_label_3
_geom_angle
_geom_angle_site_symmetry_1
_geom_angle_site_symmetry_3
_geom_angle_publ_flag
N1 Si1 C1 111.04(10) . . ?
N1 Si1 C5 112.43(7) . . ?
N1 Si1 C9 111.64(10) . . ?
C5 Si1 C1 106.57(10) . . ?
C5 Si1 C9 107.46(10) . . ?
C9 Si1 C1 107.41(10) . . ?
Si1 N1 Si1 177.61(16) . 8_666 ?
C2 C1 Si1 110.05(16) . . ?
C2 C1 C3 105.5(2) . . ?
C2 C1 C4 107.23(19) . . ?
C3 C1 Si1 110.08(15) . . ?
C4 C1 Si1 116.68(15) . . ?
C4 C1 C3 106.7(2) . . ?
C1 C2 H2A 109.5 . . ?
C1 C2 H2B 109.5 . . ?
C1 C2 H2C 109.5 . . ?
H2A C2 H2B 109.5 . . ?
H2A C2 H2C 109.5 . . ?
H2B C2 H2C 109.5 . . ?
C1 C3 H3A 109.5 . . ?
C1 C3 H3B 109.5 . . ?
C1 C3 H3C 109.5 . . ?
H3A C3 H3B 109.5 . . ?
H3A C3 H3C 109.5 . . ?
H3B C3 H3C 109.5 . . ?
C1 C4 H4A 109.5 . . ?
C1 C4 H4B 109.5 . . ?
C1 C4 H4C 109.5 . . ?
H4A C4 H4B 109.5 . . ?
H4A C4 H4C 109.5 . . ?
H4B C4 H4C 109.5 . . ?
C6 C5 Si1 109.78(15) . . ?
C7 C5 Si1 116.17(16) . . ?
C7 C5 C6 107.2(2) . . ?
C8 C5 Si1 110.50(16) . . ?
C8 C5 C6 105.4(2) . . ?
C8 C5 C7 107.1(2) . . ?
C5 C6 H6A 109.5 . . ?
C5 C6 H6B 109.5 . . ?
C5 C6 H6C 109.5 . . ?
H6A C6 H6B 109.5 . . ?
H6A C6 H6C 109.5 . . ?
H6B C6 H6C 109.5 . . ?
C5 C7 H7A 109.5 . . ?
C5 C7 H7B 109.5 . . ?
C5 C7 H7C 109.5 . . ?
H7A C7 H7B 109.5 . . ?
H7A C7 H7C 109.5 . . ?
H7B C7 H7C 109.5 . . ?
C5 C8 H8A 109.5 . . ?
C5 C8 H8B 109.5 . . ?
C5 C8 H8C 109.5 . . ?
H8A C8 H8B 109.5 . . ?
H8A C8 H8C 109.5 . . ?
H8B C8 H8C 109.5 . . ?
C10 C9 Si1 117.19(17) . . ?
C10 C9 C12 107.6(2) . . ?
C11 C9 Si1 110.81(16) . . ?
C11 C9 C10 107.4(2) . . ?
C11 C9 C12 105.0(2) . . ?
C12 C9 Si1 108.20(16) . . ?
C9 C10 H10A 109.5 . . ?
C9 C10 H10B 109.5 . . ?
C9 C10 H10C 109.5 . . ?
H10A C10 H10B 109.5 . . ?
H10A C10 H10C 109.5 . . ?
H10B C10 H10C 109.5 . . ?
C9 C11 H11A 109.5 . . ?
C9 C11 H11B 109.5 . . ?
C9 C11 H11C 109.5 . . ?
H11A C11 H11B 109.5 . . ?
H11A C11 H11C 109.5 . . ?
H11B C11 H11C 109.5 . . ?
C9 C12 H12A 109.5 . . ?
C9 C12 H12B 109.5 . . ?
C9 C12 H12C 109.5 . . ?
H12A C12 H12B 109.5 . . ?
H12A C12 H12C 109.5 . . ?
H12B C12 H12C 109.5 . . ?

loop_
_geom_bond_atom_site_label_1
_geom_bond_atom_site_label_2
_geom_bond_distance
_geom_bond_site_symmetry_2
_geom_bond_publ_flag
Si1 N1 1.6521(6) . ?
Si1 C1 1.978(2) . ?
Si1 C5 1.969(2) . ?
Si1 C9 1.969(2) . ?
C1 C2 1.533(3) . ?
C1 C3 1.539(3) . ?
C1 C4 1.537(3) . ?
C2 H2A 0.9800 . ?
C2 H2B 0.9800 . ?
C2 H2C 0.9800 . ?
C3 H3A 0.9800 . ?
C3 H3B 0.9800 . ?
C3 H3C 0.9800 . ?
C4 H4A 0.9800 . ?
C4 H4B 0.9800 . ?
C4 H4C 0.9800 . ?
C5 C6 1.542(3) . ?
C5 C7 1.541(3) . ?
C5 C8 1.536(3) . ?
C6 H6A 0.9800 . ?
C6 H6B 0.9800 . ?
C6 H6C 0.9800 . ?
C7 H7A 0.9800 . ?
C7 H7B 0.9800 . ?
C7 H7C 0.9800 . ?
C8 H8A 0.9800 . ?
C8 H8B 0.9800 . ?
C8 H8C 0.9800 . ?
C9 C10 1.541(3) . ?
C9 C11 1.537(3) . ?
C9 C12 1.548(3) . ?
C10 H10A 0.9800 . ?
C10 H10B 0.9800 . ?
C10 H10C 0.9800 . ?
C11 H11A 0.9800 . ?
C11 H11B 0.9800 . ?
C11 H11C 0.9800 . ?
C12 H12A 0.9800 . ?
C12 H12B 0.9800 . ?
C12 H12C 0.9800 . ?

loop_
_exptl_oxdiff_crystal_face_indexfrac_h
_exptl_oxdiff_crystal_face_indexfrac_k
_exptl_oxdiff_crystal_face_indexfrac_l
_exptl_oxdiff_crystal_face_x
_exptl_oxdiff_crystal_face_y
_exptl_oxdiff_crystal_face_z
-0.0000 0.0000 -1.0000 0.0608 -0.0377 0.0126
-2.0000 1.0000 -0.0000 0.0836 0.0398 -0.2855
2.0000 -1.0000 0.0000 -0.0836 -0.0398 0.2855
-1.0000 -1.0000 2.0000 -0.1899 -0.0687 -0.1282
1.0000 1.0000 -2.0000 0.1899 0.0687 0.1282
-1.0000 -2.0000 -0.0000 -0.1415 -0.2533 -0.0764
1.0000 2.0000 0.0000 0.1415 0.2533 0.0764
0.0000 1.0000 1.0000 0.0125 0.1470 -0.0392
1.1952 0.5109 13.5541 -0.7934 0.6080 -0.0300
1.0714 -2.6027 12.7380 -0.9714 0.2326 0.0469
-2.9080 2.8627 -11.5140 0.9255 -0.2219 -0.3070
1.0000 -2.0000 0.0000 -0.1518 -0.1838 0.1825
-1.0000 2.0000 -0.0000 0.1518 0.1838 -0.1825
-7.3253 0.7859 2.0739 -0.0309 -0.0906 -0.9954
-4.3447 -5.9804 -1.7839 -0.3077 -0.8718 -0.3812
-7.4013 0.7133 -0.9812 0.1501 -0.2162 -0.9647
-5.1070 -1.6055 -9.5937 0.4923 -0.7144 -0.4974
